data_7233483
loop_
_publ_author_name
'Tsu-Hui Su'
'Chun-Hsiang Fan'
'Yu-Han Ou-Yang'
'Lun-Chia Hsu'
'Chien-Hong Cheng'

_publ_section_title
;
 Highly efficient deep-red organic electrophosphorescent devices with
 excellent operational stability using bis(indoloquinoxalinyl) derivatives
 as the host materials
;
_journal_name_full 'Journal of Materials Chemistry C'
_journal_page_first 5084
_journal_page_last 5092
_journal_paper_doi 10.1039/C3TC30823E
_journal_volume 1
_journal_year 2013
_chemical_formula_sum 'C53 H32 N6'
_chemical_formula_weight 752.85
_space_group_IT_number 2
_space_group_name_Hall '-P 1'
_space_group_name_H-M_alt 'P -1'
_symmetry_cell_setting triclinic
_symmetry_space_group_name_H-M 'P -1'
_atom_sites_solution_hydrogens geom
_atom_sites_solution_primary direct
_atom_sites_solution_secondary difmap
_cell_angle_alpha 92.9490(10)
_cell_angle_beta 98.4620(10)
_cell_angle_gamma 94.4270(10)
_cell_formula_units_Z 2
_cell_length_a 8.61740(10)
_cell_length_b 11.3389(2)
_cell_length_c 19.7751(3)
_cell_measurement_reflns_used 9946
_cell_measurement_temperature 296(2)
_cell_measurement_theta_max 25
_cell_measurement_theta_min 2.5
_cell_volume 1901.66(5)
_computing_cell_refinement 'Bruker APEX2'
_computing_data_collection 'Bruker APEX2'
_computing_data_reduction 'Bruker Saint'
_computing_molecular_graphics 'Bruker APEX2'
_computing_publication_material 'Bruker APEX2'
_computing_structure_refinement 'Shelxtl-97 (Sheldrick, 2008)'
_computing_structure_solution 'Shelxtl-97 (Sheldrick, 2008)'
_diffrn_ambient_temperature 296(2)
_diffrn_measured_fraction_theta_full 0.997
_diffrn_measured_fraction_theta_max 0.997
_diffrn_measurement_device_type 'CCD area detector'
_diffrn_measurement_method 'phi and omega scans'
_diffrn_radiation_monochromator graphite
_diffrn_radiation_source 'fine-focus sealed tube'
_diffrn_radiation_type MoK\a
_diffrn_radiation_wavelength 0.71073
_diffrn_reflns_av_R_equivalents 0.0183
_diffrn_reflns_av_sigmaI/netI 0.0191
_diffrn_reflns_limit_h_max 10
_diffrn_reflns_limit_h_min -10
_diffrn_reflns_limit_k_max 11
_diffrn_reflns_limit_k_min -14
_diffrn_reflns_limit_l_max 24
_diffrn_reflns_limit_l_min -24
_diffrn_reflns_number 28103
_diffrn_reflns_theta_full 26.37
_diffrn_reflns_theta_max 26.37
_diffrn_reflns_theta_min 1.04
_exptl_absorpt_coefficient_mu 0.079
_exptl_absorpt_correction_T_max 0.7454
_exptl_absorpt_correction_T_min 0.7212
_exptl_absorpt_correction_type empirical
_exptl_crystal_colour Yellow
_exptl_crystal_density_diffrn 1.315
_exptl_crystal_density_meas ?
_exptl_crystal_density_method 'not measured'
_exptl_crystal_description Tabullar
_exptl_crystal_F_000 784
_exptl_crystal_size_max 0.20
_exptl_crystal_size_mid 0.20
_exptl_crystal_size_min 0.10
_refine_diff_density_max 0.221
_refine_diff_density_min -0.246
_refine_diff_density_rms 0.058
_refine_ls_extinction_method none
_refine_ls_goodness_of_fit_ref 1.080
_refine_ls_hydrogen_treatment constr
_refine_ls_matrix_type full
_refine_ls_number_parameters 532
_refine_ls_number_reflns 7758
_refine_ls_number_restraints 0
_refine_ls_restrained_S_all 1.080
_refine_ls_R_factor_all 0.0525
_refine_ls_R_factor_gt 0.0387
_refine_ls_shift/su_max 0.001
_refine_ls_shift/su_mean 0.000
_refine_ls_structure_factor_coef Fsqd
_refine_ls_weighting_details 'calc w=1/[\s^2^(Fo^2^)+(0.0604P)^2^+0.2216P] where P=(Fo^2^+2Fc^2^)/3'
_refine_ls_weighting_scheme calc
_refine_ls_wR_factor_gt 0.1034
_refine_ls_wR_factor_ref 0.1164
_reflns_number_gt 6121
_reflns_number_total 7758
_reflns_threshold_expression >2sigma(I)
_cod_data_source_file 1000001.cif
_cod_data_source_block PCOD1000001
_cod_depositor_comments
;
The following automatic conversions were performed:

data item '_refine_ls_hydrogen_treatment' value 'CONSTR' was changed
to 'constr' in accordance with the built-in table derived from the
CIF Core dictionary named 'cif_core.dic' version 2.4.5 last updated
on 2014-11-21.

data item '_symmetry_cell_setting' value 'Triclinic' was changed to
'triclinic' in accordance with the built-in table derived from the
CIF Core dictionary named 'cif_core.dic' version 2.4.5 last updated
on 2014-11-21.

data item '_exptl_crystal_density_meas' value 'not measured' was
changed to '?' -- the value is perceived as not measured.

Automatic conversion script
Id: cif_fix_values 6909 2019-04-08 15:41:33Z antanas 
;
_cod_original_sg_symbol_H-M P-1
_cod_database_code 7233483

loop_
_symmetry_equiv_pos_as_xyz
'x, y, z'
'-x, -y, -z'

loop_
_atom_site_label
_atom_site_type_symbol
_atom_site_fract_x
_atom_site_fract_y
_atom_site_fract_z
_atom_site_U_iso_or_equiv
_atom_site_adp_type
_atom_site_occupancy
_atom_site_symmetry_multiplicity
_atom_site_calc_flag
_atom_site_refinement_flags
_atom_site_disorder_assembly
_atom_site_disorder_group
C1 C 0.47316(14) -0.02578(10) 0.19457(6) 0.0354(3) Uani 1 1 d . . .
C2 C 0.41574(15) -0.05710(11) 0.11805(6) 0.0390(3) Uani 1 1 d . . .
C3 C 0.33074(17) 0.00839(13) 0.07114(7) 0.0508(3) Uani 1 1 d . . .
H3 H 0.2978 0.0809 0.0847 0.061 Uiso 1 1 calc R . .
C4 C 0.2952(2) -0.03587(16) 0.00327(8) 0.0614(4) Uani 1 1 d . . .
H4 H 0.2366 0.0069 -0.0287 0.074 Uiso 1 1 calc R . .
C5 C 0.3458(2) -0.14233(16) -0.01691(8) 0.0647(5) Uani 1 1 d . . .
H5 H 0.3222 -0.1702 -0.0626 0.078 Uiso 1 1 calc R . .
C6 C 0.4307(2) -0.20805(14) 0.02928(7) 0.0600(4) Uani 1 1 d . . .
H6 H 0.4646 -0.2799 0.0152 0.072 Uiso 1 1 calc R . .
C7 C 0.46527(16) -0.16548(12) 0.09769(7) 0.0439(3) Uani 1 1 d . . .
C8 C 0.54771(16) -0.21689(11) 0.15780(7) 0.0434(3) Uani 1 1 d . . .
C9 C 0.61212(19) -0.32503(13) 0.16560(9) 0.0574(4) Uani 1 1 d . . .
H9 H 0.6116 -0.3775 0.1278 0.069 Uiso 1 1 calc R . .
C10 C 0.67671(18) -0.35333(13) 0.23004(9) 0.0605(4) Uani 1 1 d . . .
H10 H 0.7212 -0.4251 0.2355 0.073 Uiso 1 1 calc R . .
C11 C 0.67652(17) -0.27709(13) 0.28668(8) 0.0543(4) Uani 1 1 d . . .
H11 H 0.7187 -0.2985 0.3299 0.065 Uiso 1 1 calc R . .
C12 C 0.61383(16) -0.16867(12) 0.27949(7) 0.0451(3) Uani 1 1 d . . .
H12 H 0.6138 -0.1171 0.3176 0.054 Uiso 1 1 calc R . .
C13 C 0.55144(14) -0.13832(10) 0.21498(6) 0.0371(3) Uani 1 1 d . . .
C14 C 0.59190(14) 0.08380(10) 0.20046(6) 0.0359(3) Uani 1 1 d . . .
C15 C 0.75134(15) 0.07210(11) 0.20233(7) 0.0421(3) Uani 1 1 d . . .
H15 H 0.7878 -0.0028 0.2052 0.050 Uiso 1 1 calc R . .
C16 C 0.85783(16) 0.16942(11) 0.20010(7) 0.0447(3) Uani 1 1 d . . .
H16 H 0.9642 0.1592 0.2011 0.054 Uiso 1 1 calc R . .
C17 C 0.80630(15) 0.28096(11) 0.19646(6) 0.0405(3) Uani 1 1 d . . .
C18 C 0.64770(16) 0.29502(11) 0.19540(7) 0.0464(3) Uani 1 1 d . . .
H18 H 0.6121 0.3703 0.1935 0.056 Uiso 1 1 calc R . .
C19 C 0.54210(16) 0.19738(11) 0.19718(7) 0.0439(3) Uani 1 1 d . . .
H19 H 0.4358 0.2079 0.1962 0.053 Uiso 1 1 calc R . .
C20 C 0.90595(16) 0.46091(11) 0.14253(7) 0.0440(3) Uani 1 1 d . . .
C21 C 0.82670(18) 0.54306(12) 0.04438(8) 0.0521(4) Uani 1 1 d . . .
C22 C 0.7259(2) 0.54358(16) -0.01844(9) 0.0693(5) Uani 1 1 d . . .
H22 H 0.6418 0.4860 -0.0294 0.083 Uiso 1 1 calc R . .
C23 C 0.7509(3) 0.62828(19) -0.06347(10) 0.0828(6) Uani 1 1 d . . .
H23 H 0.6841 0.6273 -0.1050 0.099 Uiso 1 1 calc R . .
C24 C 0.8757(3) 0.71608(19) -0.04760(12) 0.0856(6) Uani 1 1 d . . .
H24 H 0.8919 0.7727 -0.0788 0.103 Uiso 1 1 calc R . .
C25 C 0.9733(2) 0.71947(17) 0.01287(11) 0.0774(5) Uani 1 1 d . . .
H25 H 1.0545 0.7795 0.0233 0.093 Uiso 1 1 calc R . .
C26 C 0.95299(19) 0.63294(13) 0.06010(9) 0.0558(4) Uani 1 1 d . . .
C27 C 1.03625(16) 0.54961(11) 0.15886(7) 0.0471(3) Uani 1 1 d . . .
C28 C 1.12796(17) 0.51973(13) 0.22145(8) 0.0517(3) Uani 1 1 d . . .
C29 C 1.2662(2) 0.56974(16) 0.26031(10) 0.0687(5) Uani 1 1 d . . .
H29 H 1.3170 0.6389 0.2479 0.082 Uiso 1 1 calc R . .
C30 C 1.3271(2) 0.51508(19) 0.31771(11) 0.0833(6) Uani 1 1 d . . .
H30 H 1.4203 0.5474 0.3443 0.100 Uiso 1 1 calc R . .
C31 C 1.2505(2) 0.41198(18) 0.33629(10) 0.0757(5) Uani 1 1 d . . .
H31 H 1.2938 0.3769 0.3754 0.091 Uiso 1 1 calc R . .
C32 C 1.11248(18) 0.36007(15) 0.29863(8) 0.0589(4) Uani 1 1 d . . .
H32 H 1.0625 0.2909 0.3114 0.071 Uiso 1 1 calc R . .
C33 C 1.05153(16) 0.41524(12) 0.24110(7) 0.0460(3) Uani 1 1 d . . .
C34 C 0.33983(14) -0.01504(10) 0.23713(6) 0.0359(3) Uani 1 1 d . . .
C35 C 0.36219(16) 0.05036(12) 0.29986(7) 0.0475(3) Uani 1 1 d . . .
H35 H 0.4531 0.1011 0.3125 0.057 Uiso 1 1 calc R . .
C36 C 0.25094(17) 0.04094(13) 0.34363(7) 0.0500(3) Uani 1 1 d . . .
H36 H 0.2676 0.0846 0.3855 0.060 Uiso 1 1 calc R . .
C37 C 0.11573(15) -0.03330(11) 0.32489(6) 0.0401(3) Uani 1 1 d . . .
C38 C 0.08863(15) -0.09584(12) 0.26201(7) 0.0430(3) Uani 1 1 d . . .
H38 H -0.0043 -0.1441 0.2489 0.052 Uiso 1 1 calc R . .
C39 C 0.20027(15) -0.08638(11) 0.21862(6) 0.0408(3) Uani 1 1 d . . .
H39 H 0.1815 -0.1286 0.1762 0.049 Uiso 1 1 calc R . .
C40 C -0.08787(14) 0.02578(11) 0.39702(6) 0.0385(3) Uani 1 1 d . . .
C41 C -0.21044(15) 0.19030(12) 0.41141(7) 0.0443(3) Uani 1 1 d . . .
C42 C -0.23868(18) 0.30782(13) 0.39643(9) 0.0586(4) Uani 1 1 d . . .
H42 H -0.1860 0.3453 0.3646 0.070 Uiso 1 1 calc R . .
C43 C -0.34230(19) 0.36676(15) 0.42813(10) 0.0689(5) Uani 1 1 d . . .
H43 H -0.3589 0.4444 0.4180 0.083 Uiso 1 1 calc R . .
C44 C -0.4239(2) 0.31235(16) 0.47555(10) 0.0698(5) Uani 1 1 d . . .
H44 H -0.4936 0.3542 0.4970 0.084 Uiso 1 1 calc R . .
C45 C -0.40238(18) 0.19839(15) 0.49070(9) 0.0608(4) Uani 1 1 d . . .
H45 H -0.4584 0.1626 0.5220 0.073 Uiso 1 1 calc R . .
C46 C -0.29543(15) 0.13431(12) 0.45912(7) 0.0458(3) Uani 1 1 d . . .
C47 C -0.17338(14) -0.03245(11) 0.44500(6) 0.0389(3) Uani 1 1 d . . .
C48 C -0.12513(15) -0.15120(11) 0.44824(6) 0.0405(3) Uani 1 1 d . . .
C49 C -0.16713(17) -0.24827(13) 0.48381(7) 0.0507(3) Uani 1 1 d . . .
H49 H -0.2386 -0.2428 0.5146 0.061 Uiso 1 1 calc R . .
C50 C -0.1009(2) -0.35268(14) 0.47262(8) 0.0593(4) Uani 1 1 d . . .
H50 H -0.1286 -0.4187 0.4957 0.071 Uiso 1 1 calc R . .
C51 C 0.00710(19) -0.36068(13) 0.42723(8) 0.0586(4) Uani 1 1 d . . .
H51 H 0.0496 -0.4325 0.4203 0.070 Uiso 1 1 calc R . .
C52 C 0.05304(17) -0.26529(13) 0.39220(8) 0.0511(3) Uani 1 1 d . . .
H52 H 0.1269 -0.2710 0.3626 0.061 Uiso 1 1 calc R . .
C53 C -0.01514(15) -0.16068(11) 0.40288(6) 0.0413(3) Uani 1 1 d . . .
N1 N 0.91471(13) 0.38209(10) 0.19365(6) 0.0467(3) Uani 1 1 d . . .
N2 N 0.80012(14) 0.45532(10) 0.08782(6) 0.0495(3) Uani 1 1 d . . .
N3 N 1.05954(15) 0.63670(11) 0.11938(7) 0.0599(3) Uani 1 1 d . . .
N4 N 0.00735(13) -0.05305(9) 0.37260(5) 0.0428(3) Uani 1 1 d . . .
N5 N -0.10266(13) 0.13440(10) 0.37953(5) 0.0435(3) Uani 1 1 d . . .
N6 N -0.27616(13) 0.01998(10) 0.47604(6) 0.0457(3) Uani 1 1 d . . .

loop_
_atom_site_aniso_label
_atom_site_aniso_U_11
_atom_site_aniso_U_22
_atom_site_aniso_U_33
_atom_site_aniso_U_23
_atom_site_aniso_U_13
_atom_site_aniso_U_12
C1 0.0391(6) 0.0306(6) 0.0368(6) 0.0019(5) 0.0097(5) -0.0017(5)
C2 0.0414(7) 0.0380(7) 0.0377(6) 0.0026(5) 0.0122(5) -0.0073(6)
C3 0.0547(8) 0.0504(8) 0.0467(8) 0.0083(6) 0.0084(6) -0.0034(7)
C4 0.0638(10) 0.0732(11) 0.0437(8) 0.0150(8) 0.0031(7) -0.0137(8)
C5 0.0787(11) 0.0743(11) 0.0371(7) -0.0026(8) 0.0125(7) -0.0222(9)
C6 0.0767(11) 0.0558(9) 0.0476(8) -0.0108(7) 0.0237(8) -0.0117(8)
C7 0.0497(8) 0.0412(7) 0.0420(7) -0.0022(6) 0.0182(6) -0.0074(6)
C8 0.0451(7) 0.0353(7) 0.0516(8) -0.0010(6) 0.0179(6) -0.0025(6)
C9 0.0637(9) 0.0407(8) 0.0702(10) -0.0060(7) 0.0206(8) 0.0066(7)
C10 0.0540(9) 0.0391(8) 0.0886(12) 0.0052(8) 0.0089(8) 0.0087(7)
C11 0.0479(8) 0.0434(8) 0.0685(10) 0.0122(7) -0.0020(7) -0.0014(6)
C12 0.0459(7) 0.0381(7) 0.0491(7) 0.0023(6) 0.0032(6) -0.0034(6)
C13 0.0364(6) 0.0309(6) 0.0443(7) 0.0024(5) 0.0108(5) -0.0036(5)
C14 0.0410(7) 0.0323(6) 0.0346(6) 0.0016(5) 0.0094(5) -0.0022(5)
C15 0.0416(7) 0.0335(6) 0.0521(7) 0.0067(6) 0.0096(6) 0.0013(5)
C16 0.0373(7) 0.0412(7) 0.0559(8) 0.0067(6) 0.0095(6) -0.0012(6)
C17 0.0438(7) 0.0346(6) 0.0420(7) 0.0030(5) 0.0083(5) -0.0075(6)
C18 0.0500(8) 0.0296(6) 0.0603(8) 0.0018(6) 0.0133(6) 0.0007(6)
C19 0.0392(7) 0.0342(7) 0.0595(8) 0.0017(6) 0.0138(6) 0.0002(6)
C20 0.0481(8) 0.0341(7) 0.0516(8) 0.0025(6) 0.0151(6) 0.0008(6)
C21 0.0627(9) 0.0425(8) 0.0573(9) 0.0082(7) 0.0231(7) 0.0135(7)
C22 0.0844(12) 0.0618(10) 0.0648(10) 0.0135(8) 0.0120(9) 0.0170(9)
C23 0.1016(15) 0.0860(14) 0.0720(12) 0.0308(10) 0.0258(11) 0.0378(13)
C24 0.0926(15) 0.0831(14) 0.1013(15) 0.0514(12) 0.0503(13) 0.0378(12)
C25 0.0743(12) 0.0653(11) 0.1059(15) 0.0395(11) 0.0405(11) 0.0166(9)
C26 0.0576(9) 0.0451(8) 0.0729(10) 0.0156(7) 0.0305(8) 0.0102(7)
C27 0.0465(7) 0.0346(7) 0.0629(9) 0.0040(6) 0.0207(7) -0.0031(6)
C28 0.0462(8) 0.0437(8) 0.0654(9) 0.0030(7) 0.0149(7) -0.0061(6)
C29 0.0542(9) 0.0604(10) 0.0872(12) 0.0086(9) 0.0076(9) -0.0192(8)
C30 0.0568(10) 0.0898(14) 0.0927(14) 0.0119(11) -0.0106(10) -0.0227(10)
C31 0.0593(10) 0.0866(13) 0.0742(11) 0.0183(10) -0.0073(9) -0.0135(10)
C32 0.0521(9) 0.0604(9) 0.0624(9) 0.0109(8) 0.0076(7) -0.0086(7)
C33 0.0416(7) 0.0426(7) 0.0528(8) 0.0009(6) 0.0093(6) -0.0059(6)
C34 0.0392(6) 0.0311(6) 0.0382(6) 0.0032(5) 0.0096(5) 0.0005(5)
C35 0.0469(7) 0.0476(8) 0.0465(7) -0.0087(6) 0.0147(6) -0.0130(6)
C36 0.0560(8) 0.0503(8) 0.0432(7) -0.0101(6) 0.0172(6) -0.0084(7)
C37 0.0410(7) 0.0388(7) 0.0432(7) 0.0055(5) 0.0147(5) 0.0036(6)
C38 0.0364(7) 0.0449(7) 0.0470(7) 0.0022(6) 0.0081(5) -0.0042(6)
C39 0.0415(7) 0.0416(7) 0.0386(6) -0.0027(5) 0.0085(5) -0.0027(6)
C40 0.0377(7) 0.0409(7) 0.0370(6) 0.0022(5) 0.0082(5) 0.0000(6)
C41 0.0393(7) 0.0444(7) 0.0484(7) 0.0019(6) 0.0041(6) 0.0039(6)
C42 0.0533(9) 0.0491(8) 0.0741(10) 0.0115(8) 0.0078(8) 0.0078(7)
C43 0.0530(9) 0.0505(9) 0.1024(14) 0.0036(9) 0.0044(9) 0.0140(8)
C44 0.0494(9) 0.0629(11) 0.0981(13) -0.0103(10) 0.0145(9) 0.0147(8)
C45 0.0461(8) 0.0649(10) 0.0741(10) -0.0029(8) 0.0191(7) 0.0086(7)
C46 0.0377(7) 0.0478(8) 0.0510(8) -0.0009(6) 0.0063(6) 0.0020(6)
C47 0.0366(6) 0.0429(7) 0.0365(6) 0.0023(5) 0.0062(5) -0.0029(6)
C48 0.0395(7) 0.0428(7) 0.0388(6) 0.0055(5) 0.0061(5) -0.0016(6)
C49 0.0524(8) 0.0515(8) 0.0482(8) 0.0126(6) 0.0097(6) -0.0052(7)
C50 0.0679(10) 0.0460(8) 0.0633(9) 0.0190(7) 0.0058(8) -0.0023(7)
C51 0.0634(10) 0.0432(8) 0.0684(10) 0.0093(7) 0.0028(8) 0.0092(7)
C52 0.0501(8) 0.0484(8) 0.0563(8) 0.0051(7) 0.0099(7) 0.0090(7)
C53 0.0393(7) 0.0404(7) 0.0434(7) 0.0056(6) 0.0050(5) -0.0008(6)
N1 0.0480(6) 0.0382(6) 0.0522(7) 0.0072(5) 0.0068(5) -0.0091(5)
N2 0.0576(7) 0.0383(6) 0.0534(7) 0.0058(5) 0.0114(6) 0.0023(5)
N3 0.0573(8) 0.0442(7) 0.0827(9) 0.0151(6) 0.0250(7) -0.0013(6)
N4 0.0456(6) 0.0393(6) 0.0474(6) 0.0075(5) 0.0187(5) 0.0028(5)
N5 0.0455(6) 0.0420(6) 0.0441(6) 0.0068(5) 0.0098(5) 0.0019(5)
N6 0.0413(6) 0.0514(7) 0.0459(6) 0.0021(5) 0.0133(5) 0.0012(5)

loop_
_atom_type_symbol
_atom_type_description
_atom_type_scat_dispersion_real
_atom_type_scat_dispersion_imag
_atom_type_scat_source
C C 0.0033 0.0016 'International Tables Vol C Tables 4.2.6.8 and 6.1.1.4'
H H 0.0000 0.0000 'International Tables Vol C Tables 4.2.6.8 and 6.1.1.4'
N N 0.0061 0.0033 'International Tables Vol C Tables 4.2.6.8 and 6.1.1.4'

loop_
_geom_angle_atom_site_label_1
_geom_angle_atom_site_label_2
_geom_angle_atom_site_label_3
_geom_angle
_geom_angle_site_symmetry_1
_geom_angle_site_symmetry_3
C34 C1 C13 106.67(9) . .
C34 C1 C2 113.72(10) . .
C13 C1 C2 100.62(9) . .
C34 C1 C14 114.86(9) . .
C13 C1 C14 112.54(10) . .
C2 C1 C14 107.61(9) . .
C3 C2 C7 120.49(12) . .
C3 C2 C1 128.58(12) . .
C7 C2 C1 110.90(11) . .
C2 C3 C4 118.90(15) . .
C2 C3 H3 120.5 . .
C4 C3 H3 120.5 . .
C5 C4 C3 120.51(15) . .
C5 C4 H4 119.7 . .
C3 C4 H4 119.7 . .
C6 C5 C4 121.07(14) . .
C6 C5 H5 119.5 . .
C4 C5 H5 119.5 . .
C5 C6 C7 119.00(15) . .
C5 C6 H6 120.5 . .
C7 C6 H6 120.5 . .
C2 C7 C6 120.02(14) . .
C2 C7 C8 108.84(11) . .
C6 C7 C8 131.13(13) . .
C9 C8 C13 119.73(13) . .
C9 C8 C7 131.55(13) . .
C13 C8 C7 108.68(11) . .
C10 C9 C8 119.09(14) . .
C10 C9 H9 120.5 . .
C8 C9 H9 120.5 . .
C9 C10 C11 121.12(14) . .
C9 C10 H10 119.4 . .
C11 C10 H10 119.4 . .
C10 C11 C12 120.32(14) . .
C10 C11 H11 119.8 . .
C12 C11 H11 119.8 . .
C13 C12 C11 119.09(13) . .
C13 C12 H12 120.5 . .
C11 C12 H12 120.5 . .
C12 C13 C8 120.61(12) . .
C12 C13 C1 128.55(11) . .
C8 C13 C1 110.78(11) . .
C15 C14 C19 117.55(11) . .
C15 C14 C1 120.92(11) . .
C19 C14 C1 121.22(11) . .
C14 C15 C16 121.60(12) . .
C14 C15 H15 119.2 . .
C16 C15 H15 119.2 . .
C17 C16 C15 120.02(12) . .
C17 C16 H16 120.0 . .
C15 C16 H16 120.0 . .
C16 C17 C18 119.41(12) . .
C16 C17 N1 120.63(12) . .
C18 C17 N1 119.96(12) . .
C19 C18 C17 120.20(12) . .
C19 C18 H18 119.9 . .
C17 C18 H18 119.9 . .
C18 C19 C14 121.21(12) . .
C18 C19 H19 119.4 . .
C14 C19 H19 119.4 . .
N2 C20 N1 126.35(12) . .
N2 C20 C27 125.29(13) . .
N1 C20 C27 108.34(12) . .
N2 C21 C22 118.94(15) . .
N2 C21 C26 122.56(14) . .
C22 C21 C26 118.50(14) . .
C23 C22 C21 120.45(19) . .
C23 C22 H22 119.8 . .
C21 C22 H22 119.8 . .
C22 C23 C24 120.6(2) . .
C22 C23 H23 119.7 . .
C24 C23 H23 119.7 . .
C25 C24 C23 120.53(17) . .
C25 C24 H24 119.7 . .
C23 C24 H24 119.7 . .
C24 C25 C26 120.59(19) . .
C24 C25 H25 119.7 . .
C26 C25 H25 119.7 . .
N3 C26 C25 118.49(16) . .
N3 C26 C21 122.16(13) . .
C25 C26 C21 119.32(17) . .
N3 C27 C20 122.39(14) . .
N3 C27 C28 130.29(13) . .
C20 C27 C28 107.29(12) . .
C29 C28 C33 120.09(15) . .
C29 C28 C27 133.45(14) . .
C33 C28 C27 106.43(12) . .
C30 C29 C28 118.66(15) . .
C30 C29 H29 120.7 . .
C28 C29 H29 120.7 . .
C29 C30 C31 120.53(16) . .
C29 C30 H30 119.7 . .
C31 C30 H30 119.7 . .
C32 C31 C30 122.15(17) . .
C32 C31 H31 118.9 . .
C30 C31 H31 118.9 . .
C31 C32 C33 117.17(15) . .
C31 C32 H32 121.4 . .
C33 C32 H32 121.4 . .
C32 C33 N1 129.29(13) . .
C32 C33 C28 121.39(13) . .
N1 C33 C28 109.32(12) . .
C39 C34 C35 118.08(11) . .
C39 C34 C1 119.32(10) . .
C35 C34 C1 121.83(11) . .
C36 C35 C34 120.91(12) . .
C36 C35 H35 119.5 . .
C34 C35 H35 119.5 . .
C37 C36 C35 119.76(12) . .
C37 C36 H36 120.1 . .
C35 C36 H36 120.1 . .
C36 C37 C38 120.31(12) . .
C36 C37 N4 120.20(11) . .
C38 C37 N4 119.32(11) . .
C37 C38 C39 119.66(12) . .
C37 C38 H38 120.2 . .
C39 C38 H38 120.2 . .
C38 C39 C34 121.20(11) . .
C38 C39 H39 119.4 . .
C34 C39 H39 119.4 . .
N5 C40 N4 126.85(11) . .
N5 C40 C47 124.85(12) . .
N4 C40 C47 108.28(11) . .
N5 C41 C42 119.03(13) . .
N5 C41 C46 122.52(12) . .
C42 C41 C46 118.45(13) . .
C43 C42 C41 120.60(16) . .
C43 C42 H42 119.7 . .
C41 C42 H42 119.7 . .
C42 C43 C44 120.88(16) . .
C42 C43 H43 119.6 . .
C44 C43 H43 119.6 . .
C45 C44 C43 120.55(16) . .
C45 C44 H44 119.7 . .
C43 C44 H44 119.7 . .
C44 C45 C46 120.33(16) . .
C44 C45 H45 119.8 . .
C46 C45 H45 119.8 . .
N6 C46 C45 118.65(13) . .
N6 C46 C41 122.17(12) . .
C45 C46 C41 119.18(14) . .
N6 C47 C40 122.46(12) . .
N6 C47 C48 130.59(12) . .
C40 C47 C48 106.94(11) . .
C49 C48 C53 119.86(12) . .
C49 C48 C47 133.84(12) . .
C53 C48 C47 106.29(11) . .
C50 C49 C48 118.63(14) . .
C50 C49 H49 120.7 . .
C48 C49 H49 120.7 . .
C49 C50 C51 120.74(14) . .
C49 C50 H50 119.6 . .
C51 C50 H50 119.6 . .
C52 C51 C50 121.88(14) . .
C52 C51 H51 119.1 . .
C50 C51 H51 119.1 . .
C51 C52 C53 117.33(14) . .
C51 C52 H52 121.3 . .
C53 C52 H52 121.3 . .
C52 C53 N4 128.68(12) . .
C52 C53 C48 121.55(12) . .
N4 C53 C48 109.76(11) . .
C20 N1 C33 108.56(11) . .
C20 N1 C17 125.70(11) . .
C33 N1 C17 125.70(11) . .
C20 N2 C21 113.07(12) . .
C27 N3 C26 114.45(13) . .
C40 N4 C53 108.72(10) . .
C40 N4 C37 127.96(10) . .
C53 N4 C37 123.31(10) . .
C40 N5 C41 113.37(11) . .
C47 N6 C46 114.63(11) . .

loop_
_geom_bond_atom_site_label_1
_geom_bond_atom_site_label_2
_geom_bond_distance
_geom_bond_site_symmetry_2
C1 C34 1.5293(17) .
C1 C13 1.5336(17) .
C1 C2 1.5354(17) .
C1 C14 1.5356(16) .
C2 C3 1.3796(19) .
C2 C7 1.3912(18) .
C3 C4 1.390(2) .
C3 H3 0.9300 .
C4 C5 1.375(2) .
C4 H4 0.9300 .
C5 C6 1.372(2) .
C5 H5 0.9300 .
C6 C7 1.3941(19) .
C6 H6 0.9300 .
C7 C8 1.464(2) .
C8 C9 1.3909(19) .
C8 C13 1.3979(17) .
C9 C10 1.378(2) .
C9 H9 0.9300 .
C10 C11 1.379(2) .
C10 H10 0.9300 .
C11 C12 1.3861(19) .
C11 H11 0.9300 .
C12 C13 1.3810(18) .
C12 H12 0.9300 .
C14 C15 1.3858(18) .
C14 C19 1.3903(17) .
C15 C16 1.3865(18) .
C15 H15 0.9300 .
C16 C17 1.3743(18) .
C16 H16 0.9300 .
C17 C18 1.3854(19) .
C17 N1 1.4308(16) .
C18 C19 1.3831(18) .
C18 H18 0.9300 .
C19 H19 0.9300 .
C20 N2 1.3038(18) .
C20 N1 1.3810(17) .
C20 C27 1.4361(19) .
C21 N2 1.3751(18) .
C21 C22 1.408(2) .
C21 C26 1.420(2) .
C22 C23 1.369(2) .
C22 H22 0.9300 .
C23 C24 1.396(3) .
C23 H23 0.9300 .
C24 C25 1.354(3) .
C24 H24 0.9300 .
C25 C26 1.408(2) .
C25 H25 0.9300 .
C26 N3 1.375(2) .
C27 N3 1.3114(18) .
C27 C28 1.438(2) .
C28 C29 1.383(2) .
C28 C33 1.4110(19) .
C29 C30 1.377(3) .
C29 H29 0.9300 .
C30 C31 1.391(3) .
C30 H30 0.9300 .
C31 C32 1.379(2) .
C31 H31 0.9300 .
C32 C33 1.382(2) .
C32 H32 0.9300 .
C33 N1 1.4077(17) .
C34 C39 1.3873(17) .
C34 C35 1.3925(17) .
C35 C36 1.3848(18) .
C35 H35 0.9300 .
C36 C37 1.3759(19) .
C36 H36 0.9300 .
C37 C38 1.3790(18) .
C37 N4 1.4358(15) .
C38 C39 1.3820(18) .
C38 H38 0.9300 .
C39 H39 0.9300 .
C40 N5 1.3069(16) .
C40 N4 1.3751(16) .
C40 C47 1.4402(17) .
C41 N5 1.3725(17) .
C41 C42 1.4114(19) .
C41 C46 1.422(2) .
C42 C43 1.360(2) .
C42 H42 0.9300 .
C43 C44 1.393(3) .
C43 H43 0.9300 .
C44 C45 1.362(2) .
C44 H44 0.9300 .
C45 C46 1.412(2) .
C45 H45 0.9300 .
C46 N6 1.3717(17) .
C47 N6 1.3108(16) .
C47 C48 1.4413(18) .
C48 C49 1.3895(18) .
C48 C53 1.4038(18) .
C49 C50 1.375(2) .
C49 H49 0.9300 .
C50 C51 1.389(2) .
C50 H50 0.9300 .
C51 C52 1.378(2) .
C51 H51 0.9300 .
C52 C53 1.3839(19) .
C52 H52 0.9300 .
C53 N4 1.3993(16) .
